data_4020234
loop_
_publ_author_name
'M.G. Davlieva'
'S.V. Lindeman'
'I.S. Neretin'
'J.K. Kochi'

_publ_section_title
;
Isolation, X-ray Structures, and Electronic Spectra of Reactive Intermediates
in Friedel-Crafts Acylations
;
_journal_name_full 'Journal of Organic Chemistry'
_journal_page_first 4013
_journal_page_last 4021
_journal_paper_doi 10.1021/jo0501588
_journal_volume 70
_journal_year 2005
_chemical_formula_moiety 'C7 H4 Cl4 F Ga O'
_chemical_formula_sum 'C7 H4 Cl4 F Ga O'
_chemical_formula_weight 334.62
_chemical_name_common 'fluorobenzoyl chloride * GaCl3'
_space_group_IT_number 11
_symmetry_cell_setting monoclinic
_symmetry_space_group_name_Hall '-P 2yb'
_symmetry_space_group_name_H-M 'P 1 21/m 1'
_cell_angle_alpha 90.00
_cell_angle_beta 98.594(2)
_cell_angle_gamma 90.00
_cell_formula_units_Z 2
_cell_length_a 8.8905(7)
_cell_length_b 7.0693(6)
_cell_length_c 9.3375(7)
_cell_measurement_temperature 123(2)
_cell_volume 580.27(8)
_diffrn_ambient_temperature 123(2)
_exptl_crystal_density_diffrn 1.915
_cod_original_sg_symbol_H-M 'P 21/m'
_cod_database_code 4020234

loop_
_symmetry_equiv_pos_as_xyz
'x, y, z'
'-x, y+1/2, -z'
'-x, -y, -z'
'x, -y-1/2, z'

loop_
_atom_site_aniso_label
_atom_site_aniso_U_11
_atom_site_aniso_U_22
_atom_site_aniso_U_33
_atom_site_aniso_U_23
_atom_site_aniso_U_13
_atom_site_aniso_U_12
Ga1 0.02464(11) 0.03773(13) 0.02992(11) 0.000 0.00329(7) 0.000
Cl1 0.0314(2) 0.0830(4) 0.0311(2) 0.000 0.0097(2) 0.000
Cl2 0.0252(2) 0.0676(4) 0.0464(3) 0.000 0.0070(2) 0.000
Cl3 0.0487(2) 0.0423(2) 0.0576(2) 0.0124(2) 0.0152(2) 0.0037(2)
O1 0.0244(5) 0.0501(8) 0.0333(6) 0.000 0.0022(5) 0.000
F1 0.0562(8) 0.121(2) 0.0266(6) 0.000 -0.0010(5) 0.000
C1 0.0231(7) 0.0334(9) 0.0296(7) 0.000 0.0052(6) 0.000
C2 0.0235(7) 0.0531(12) 0.0330(8) 0.000 0.0068(6) 0.000
C3 0.0278(9) 0.066(2) 0.0361(9) 0.000 -0.0004(7) 0.000
C4 0.0397(10) 0.0586(14) 0.0276(8) 0.000 0.0017(7) 0.000
C5 0.0360(10) 0.0657(15) 0.0315(9) 0.000 0.0127(7) 0.000
C6 0.0250(8) 0.0505(12) 0.0353(9) 0.000 0.0087(7) 0.000
C7 0.0251(7) 0.0380(9) 0.0305(8) 0.000 0.0064(6) 0.000

loop_
_atom_site_label
_atom_site_type_symbol
_atom_site_fract_x
_atom_site_fract_y
_atom_site_fract_z
_atom_site_U_iso_or_equiv
_atom_site_thermal_displace_type
_atom_site_occupancy
_atom_site_calc_flag
_atom_site_refinement_flags
_atom_site_disorder_group
Ga1 Ga 0.96483(2) 0.2500 0.17556(2) 0.03084(8) Uani 1 d S .
Cl1 Cl 0.57406(6) 0.2500 0.07948(5) 0.04799(15) Uani 1 d S .
Cl2 Cl 1.18037(5) 0.2500 0.10102(6) 0.04621(14) Uani 1 d S .
Cl3 Cl 0.90991(4) -0.00135(6) 0.28268(5) 0.04880(11) Uani 1 d . .
O1 O 0.83078(15) 0.2500 -0.01187(14) 0.0361(3) Uani 1 d S .
F1 F 0.4571(2) 0.2500 -0.63094(14) 0.0685(5) Uani 1 d S .
C1 C 0.6250(2) 0.2500 -0.2013(2) 0.0286(3) Uani 1 d S .
C2 C 0.4679(2) 0.2500 -0.2458(2) 0.0363(4) Uani 1 d S .
C3 C 0.4113(2) 0.2500 -0.3920(2) 0.0438(5) Uani 1 d S .
C4 C 0.5134(3) 0.2500 -0.4884(2) 0.0423(5) Uani 1 d S .
C5 C 0.6687(2) 0.2500 -0.4491(2) 0.0436(5) Uani 1 d S .
C6 C 0.7249(2) 0.2500 -0.3036(2) 0.0365(4) Uani 1 d S .
C7 C 0.6922(2) 0.2500 -0.0504(2) 0.0310(3) Uani 1 d S .
H2 H 0.4009(32) 0.2500 -0.1845(31) 0.047(7) Uiso 1 d S .
H3 H 0.3048(39) 0.2500 -0.4197(35) 0.064(9) Uiso 1 d S .
H5 H 0.7292(42) 0.2500 -0.5161(39) 0.083(11) Uiso 1 d S .
H6 H 0.8338(30) 0.2500 -0.2719(26) 0.038(6) Uiso 1 d S .

loop_
_geom_bond_atom_site_label_1
_geom_bond_atom_site_label_2
_geom_bond_distance
_geom_bond_site_symmetry_2
_geom_bond_publ_flag
Ga1 O1 1.9646(13) . ?
Ga1 Cl3 2.1312(4) 4_565 ?
Ga1 Cl3 2.1312(4) . ?
Ga1 Cl2 2.1342(5) . ?
Cl1 C7 1.719(2) . ?
O1 C7 1.231(2) . ?
F1 C4 1.350(2) . ?
C1 C2 1.396(2) . ?
C1 C6 1.398(2) . ?
C1 C7 1.446(2) . ?
C2 C3 1.382(3) . ?
C2 H2 0.89(3) . ?
C3 C4 1.371(3) . ?
C3 H3 0.94(3) . ?
C4 C5 1.374(3) . ?
C5 C6 1.375(3) . ?
C5 H5 0.88(4) . ?
C6 H6 0.97(3) . ?
